data_4079902
loop_
_publ_author_name
'\<Simon, Petr'
'Jambor, Roman'
'R\%u\<zi\<cka, Ale\<s'
'Dost\'al, Libor'

_publ_section_title
;
 Oxidative Addition of Diphenyldichalcogenides PhEEPh (E = S, Se, Te) to
 Low-Valent CN- and NCN-Chelated Organoantimony and Organobismuth
 Compounds
;
_journal_issue 1
_journal_name_full Organometallics
_journal_page_first 239
_journal_paper_doi 10.1021/om3010383
_journal_volume 32
_journal_year 2013
_chemical_formula_moiety 'C31 H32 N Sb Se2'
_chemical_formula_sum 'C31 H32 N Sb Se2'
_chemical_formula_weight 698.25
_chemical_name_systematic
; 
 ? 
;
_space_group_IT_number 2
_symmetry_cell_setting triclinic
_symmetry_space_group_name_Hall '-P 1'
_symmetry_space_group_name_H-M 'P -1'
_atom_sites_solution_hydrogens geom
_atom_sites_solution_primary direct
_atom_sites_solution_secondary difmap
_audit_creation_method SHELXL-97
_cell_angle_alpha 89.189(5)
_cell_angle_beta 78.837(6)
_cell_angle_gamma 85.824(4)
_cell_formula_units_Z 4
_cell_length_a 10.3990(7)
_cell_length_b 16.7300(9)
_cell_length_c 16.9401(11)
_cell_measurement_reflns_used 50467
_cell_measurement_temperature 150(1)
_cell_measurement_theta_max 27.5
_cell_measurement_theta_min 1
_cell_volume 2883.7(3)
_computing_cell_refinement 'COLLECT and DENZO'
_computing_data_collection 'COLLECT (Hooft, 1998) and DENZO (Otwinowski & Minor, 1997)'
_computing_data_reduction 'COLLECT and DENZO'
_computing_molecular_graphics 'PLATON (Spek, 2003)'
_computing_publication_material 'SHELXL-97 (Sheldrick, 2008)'
_computing_structure_refinement 'SHELXL-97 (Sheldrick, 1997)'
_computing_structure_solution 'SIR92 (Altomare et al., 1994)'
_diffrn_ambient_temperature 150(1)
_diffrn_detector_area_resol_mean 9.091
_diffrn_measured_fraction_theta_full 0.986
_diffrn_measured_fraction_theta_max 0.986
_diffrn_measurement_device_type 'Bruker Nonius KappaCCD area detector'
_diffrn_measurement_method '\f and \w scans to fill the Ewald sphere'
_diffrn_radiation_monochromator graphite
_diffrn_radiation_source 'fine-focus sealed tube'
_diffrn_radiation_type MoK\a
_diffrn_radiation_wavelength 0.71073
_diffrn_reflns_av_R_equivalents 0.0529
_diffrn_reflns_av_sigmaI/netI 0.0426
_diffrn_reflns_limit_h_max 13
_diffrn_reflns_limit_h_min -13
_diffrn_reflns_limit_k_max 21
_diffrn_reflns_limit_k_min -21
_diffrn_reflns_limit_l_max 21
_diffrn_reflns_limit_l_min -21
_diffrn_reflns_number 50415
_diffrn_reflns_theta_full 27.50
_diffrn_reflns_theta_max 27.50
_diffrn_reflns_theta_min 1.73
_diffrn_standards_number 0
_exptl_absorpt_coefficient_mu 3.501
_exptl_absorpt_correction_T_max 0.749
_exptl_absorpt_correction_T_min 0.544
_exptl_absorpt_correction_type integration
_exptl_absorpt_process_details
;
Gaussian integration (Coppens, 1970)
;
_exptl_crystal_colour yellow
_exptl_crystal_density_diffrn 1.608
_exptl_crystal_density_method 'not measured'
_exptl_crystal_description block
_exptl_crystal_F_000 1376
_exptl_crystal_size_max 0.32
_exptl_crystal_size_mid 0.18
_exptl_crystal_size_min 0.12
_refine_diff_density_max 1.391
_refine_diff_density_min -1.662
_refine_diff_density_rms 0.120
_refine_ls_extinction_method none
_refine_ls_goodness_of_fit_ref 1.149
_refine_ls_hydrogen_treatment constr
_refine_ls_matrix_type full
_refine_ls_number_parameters 631
_refine_ls_number_reflns 13076
_refine_ls_number_restraints 0
_refine_ls_restrained_S_all 1.149
_refine_ls_R_factor_all 0.0685
_refine_ls_R_factor_gt 0.0407
_refine_ls_shift/su_max 0.001
_refine_ls_shift/su_mean 0.000
_refine_ls_structure_factor_coef Fsqd
_refine_ls_weighting_details 'calc w=1/[\s^2^(Fo^2^)+(0.0158P)^2^+6.4530P] where P=(Fo^2^+2Fc^2^)/3'
_refine_ls_weighting_scheme calc
_refine_ls_wR_factor_gt 0.0691
_refine_ls_wR_factor_ref 0.0803
_reflns_number_gt 9833
_reflns_number_total 13076
_reflns_threshold_expression >2sigma(I)
_cod_data_source_file om3010383_si_002.cif
_cod_data_source_block 3
_cod_database_code 4079902

loop_
_symmetry_equiv_pos_as_xyz
'x, y, z'
'-x, -y, -z'

loop_
_atom_site_label
_atom_site_type_symbol
_atom_site_fract_x
_atom_site_fract_y
_atom_site_fract_z
_atom_site_U_iso_or_equiv
_atom_site_adp_type
_atom_site_occupancy
_atom_site_symmetry_multiplicity
_atom_site_calc_flag
_atom_site_refinement_flags
Sb1 Sb 0.26285(3) 0.120346(16) 0.770264(16) 0.02410(7) Uani 1 1 d .
Sb2 Sb 0.23082(3) 0.410100(16) 0.776867(15) 0.02325(7) Uani 1 1 d .
Se4 Se 0.38931(4) 0.30373(3) 0.83567(2) 0.02900(10) Uani 1 1 d .
Se3 Se 0.35210(4) 0.53816(3) 0.78665(3) 0.03134(10) Uani 1 1 d .
Se1 Se 0.15533(4) -0.00897(3) 0.74643(3) 0.03418(11) Uani 1 1 d .
Se2 Se 0.08263(5) 0.22648(3) 0.73189(3) 0.03840(12) Uani 1 1 d .
C113 C -0.1343(4) 0.5059(2) 0.6882(2) 0.0260(9) Uani 1 1 d .
C106 C 0.4591(4) 0.3472(3) 0.6376(3) 0.0307(9) Uani 1 1 d .
H106 H 0.4926 0.3214 0.6790 0.037 Uiso 1 1 d R
N1 N 0.4141(3) 0.02823(19) 0.8500(2) 0.0251(7) Uani 1 1 d .
C127 C 0.2523(4) 0.2855(3) 0.9993(3) 0.0351(10) Uani 1 1 d .
H127 H 0.2287 0.2375 0.9811 0.042 Uiso 1 1 d R
C104 C 0.4799(5) 0.3747(3) 0.4963(3) 0.0380(11) Uani 1 1 d .
H104 H 0.5255 0.3676 0.4437 0.046 Uiso 1 1 d R
C4 C 0.0467(5) 0.1041(3) 1.0583(3) 0.0397(11) Uani 1 1 d .
H4 H 0.0070 0.1002 1.1122 0.048 Uiso 1 1 d R
C25 C 0.2138(5) -0.0765(3) 0.5887(3) 0.0434(12) Uani 1 1 d .
H25 H 0.1229 -0.0759 0.5948 0.052 Uiso 1 1 d R
C126 C 0.3283(4) 0.3352(2) 0.9465(2) 0.0242(8) Uani 1 1 d .
C10 C 0.7692(4) -0.0073(3) 0.7655(2) 0.0313(10) Uani 1 1 d .
H10 H 0.8412 0.0221 0.7462 0.038 Uiso 1 1 d R
C105 C 0.5268(4) 0.3367(3) 0.5589(3) 0.0360(11) Uani 1 1 d .
H105 H 0.6044 0.3041 0.5486 0.043 Uiso 1 1 d R
N2 N 0.1045(3) 0.49702(19) 0.67388(19) 0.0243(7) Uani 1 1 d .
C130 C 0.3158(6) 0.4281(3) 1.0535(3) 0.0490(13) Uani 1 1 d .
H130 H 0.3362 0.4769 1.0718 0.059 Uiso 1 1 d R
C3 C 0.1709(5) 0.0678(3) 1.0305(3) 0.0336(10) Uani 1 1 d .
H3 H 0.2160 0.0403 1.0661 0.040 Uiso 1 1 d R
C122 C 0.2637(7) 0.6419(3) 1.0143(3) 0.0553(16) Uani 1 1 d .
H122 H 0.3108 0.6656 1.0479 0.066 Uiso 1 1 d R
C110 C -0.1364(4) 0.6725(3) 0.6787(3) 0.0315(10) Uani 1 1 d .
H110 H -0.1387 0.7281 0.6766 0.038 Uiso 1 1 d R
C117 C -0.1326(4) 0.4155(3) 0.6944(3) 0.0342(10) Uani 1 1 d .
H117 H -0.0505 0.3963 0.7110 0.041 Uiso 1 1 d R
C108 C -0.0178(4) 0.5451(2) 0.6798(2) 0.0242(8) Uani 1 1 d .
C118 C -0.1328(5) 0.3784(3) 0.6124(3) 0.0485(13) Uani 1 1 d .
H118A H -0.2104 0.3981 0.5934 0.058 Uiso 1 1 d R
H118B H -0.1314 0.3211 0.6173 0.058 Uiso 1 1 d R
H118C H -0.0564 0.3928 0.5748 0.058 Uiso 1 1 d R
C125 C 0.1230(5) 0.5747(3) 0.9133(3) 0.0438(12) Uani 1 1 d .
H125 H 0.0746 0.5535 0.8788 0.053 Uiso 1 1 d R
C12 C 0.6776(5) -0.1338(3) 0.7920(3) 0.0393(11) Uani 1 1 d .
H12 H 0.6889 -0.1894 0.7903 0.047 Uiso 1 1 d R
C16 C 0.6574(5) 0.1576(3) 0.7118(3) 0.0420(12) Uani 1 1 d .
H16A H 0.7460 0.1430 0.6853 0.050 Uiso 1 1 d R
H16B H 0.6435 0.2149 0.7144 0.050 Uiso 1 1 d R
H16C H 0.5974 0.1366 0.6822 0.050 Uiso 1 1 d R
C17 C 0.4385(5) -0.1478(3) 0.8527(4) 0.0483(14) Uani 1 1 d .
H17 H 0.3575 -0.1131 0.8564 0.058 Uiso 1 1 d R
C120 C 0.2564(5) 0.5789(2) 0.8891(3) 0.0323(10) Uani 1 1 d .
C28 C 0.2263(6) 0.2043(3) 0.4844(3) 0.0528(14) Uani 1 1 d .
H28 H 0.2886 0.2284 0.4464 0.063 Uiso 1 1 d R
C29 C 0.1571(7) 0.1457(3) 0.4616(3) 0.0600(17) Uani 1 1 d .
H29 H 0.1697 0.1308 0.4079 0.072 Uiso 1 1 d R
C114 C 0.1079(4) 0.6711(2) 0.6734(3) 0.0321(10) Uani 1 1 d .
H114 H 0.1756 0.6313 0.6851 0.038 Uiso 1 1 d R
C11 C 0.7840(4) -0.0899(3) 0.7646(3) 0.0361(11) Uani 1 1 d .
H11 H 0.8661 -0.1161 0.7458 0.043 Uiso 1 1 d R
C109 C -0.0172(4) 0.6289(2) 0.6774(2) 0.0265(9) Uani 1 1 d .
C101 C 0.3422(4) 0.3954(2) 0.6557(2) 0.0245(8) Uani 1 1 d .
C124 C 0.0609(6) 0.6022(3) 0.9890(3) 0.0532(14) Uani 1 1 d .
H124 H -0.0291 0.5984 1.0053 0.064 Uiso 1 1 d R
C15 C 0.7257(6) 0.1567(3) 0.8452(3) 0.0513(14) Uani 1 1 d .
H15A H 0.7148 0.1306 0.8966 0.062 Uiso 1 1 d R
H15B H 0.7054 0.2133 0.8527 0.062 Uiso 1 1 d R
H15C H 0.8149 0.1470 0.8172 0.062 Uiso 1 1 d R
C129 C 0.2408(5) 0.3794(3) 1.1059(3) 0.0466(13) Uani 1 1 d .
H129 H 0.2107 0.3946 1.1592 0.056 Uiso 1 1 d R
C1 C 0.1656(4) 0.1141(2) 0.8951(2) 0.0235(8) Uani 1 1 d .
C131 C 0.3614(5) 0.4068(3) 0.9739(3) 0.0383(11) Uani 1 1 d .
H131 H 0.4137 0.4403 0.9394 0.046 Uiso 1 1 d R
C18 C 0.4432(6) -0.1796(3) 0.9361(4) 0.0583(16) Uani 1 1 d .
H18A H 0.5151 -0.2195 0.9330 0.070 Uiso 1 1 d R
H18B H 0.3624 -0.2031 0.9579 0.070 Uiso 1 1 d R
H18C H 0.4554 -0.1366 0.9704 0.070 Uiso 1 1 d R
C128 C 0.2103(5) 0.3076(3) 1.0791(3) 0.0432(12) Uani 1 1 d .
H128 H 0.1617 0.2734 1.1149 0.052 Uiso 1 1 d R
C31 C 0.0455(5) 0.1335(3) 0.5977(3) 0.0526(14) Uani 1 1 d .
H31 H -0.0166 0.1094 0.6358 0.063 Uiso 1 1 d R
C26 C 0.1153(4) 0.1929(3) 0.6216(2) 0.0279(9) Uani 1 1 d .
C119 C -0.2457(5) 0.3877(3) 0.7575(3) 0.0499(13) Uani 1 1 d .
H119A H -0.2503 0.4167 0.8066 0.060 Uiso 1 1 d R
H119B H -0.2314 0.3314 0.7671 0.060 Uiso 1 1 d R
H119C H -0.3267 0.3978 0.7386 0.060 Uiso 1 1 d R
C9 C 0.6469(4) 0.0325(2) 0.7951(2) 0.0238(8) Uani 1 1 d .
C123 C 0.1309(7) 0.6354(3) 1.0394(3) 0.0587(16) Uani 1 1 d .
H123 H 0.0886 0.6529 1.0903 0.070 Uiso 1 1 d R
C23 C 0.4270(7) -0.1087(3) 0.5094(3) 0.0587(16) Uani 1 1 d .
H23 H 0.4804 -0.1313 0.4636 0.070 Uiso 1 1 d R
C111 C -0.2517(4) 0.6354(3) 0.6833(3) 0.0339(10) Uani 1 1 d .
H111 H -0.3301 0.6657 0.6827 0.041 Uiso 1 1 d R
C20 C 0.2696(5) -0.0458(3) 0.6487(3) 0.0325(10) Uani 1 1 d .
C14 C 0.6335(4) 0.1236(2) 0.7962(2) 0.0272(9) Uani 1 1 d .
H14 H 0.5432 0.1404 0.8223 0.033 Uiso 1 1 d R
C112 C -0.2502(4) 0.5531(3) 0.6894(3) 0.0326(10) Uani 1 1 d .
H112 H -0.3287 0.5286 0.6937 0.039 Uiso 1 1 d R
C7 C 0.3601(4) 0.0314(2) 0.9234(2) 0.0274(9) Uani 1 1 d .
H7 H 0.4040 0.0072 0.9614 0.033 Uiso 1 1 d R
C22 C 0.4823(6) -0.0772(3) 0.5684(4) 0.0564(15) Uani 1 1 d .
H22 H 0.5731 -0.0754 0.5607 0.068 Uiso 1 1 d R
C107 C 0.1710(4) 0.4833(2) 0.6044(2) 0.0274(9) Uani 1 1 d .
H107 H 0.1402 0.5056 0.5604 0.033 Uiso 1 1 d R
C21 C 0.4045(5) -0.0472(3) 0.6384(3) 0.0420(12) Uani 1 1 d .
H21 H 0.4431 -0.0283 0.6790 0.050 Uiso 1 1 d R
C13 C 0.5535(4) -0.0975(3) 0.8217(3) 0.0336(10) Uani 1 1 d .
C116 C 0.0928(5) 0.7380(3) 0.7358(3) 0.0512(14) Uani 1 1 d .
H116A H 0.0332 0.7805 0.7228 0.061 Uiso 1 1 d R
H116B H 0.1768 0.7583 0.7358 0.061 Uiso 1 1 d R
H116C H 0.0585 0.7169 0.7880 0.061 Uiso 1 1 d R
C24 C 0.2937(7) -0.1077(3) 0.5193(3) 0.0576(15) Uani 1 1 d .
H24 H 0.2560 -0.1276 0.4788 0.069 Uiso 1 1 d R
C30 C 0.0675(7) 0.1101(4) 0.5182(4) 0.0664(19) Uani 1 1 d .
H30 H 0.0214 0.0690 0.5034 0.080 Uiso 1 1 d R
C5 C -0.0170(4) 0.1458(3) 1.0041(3) 0.0391(11) Uani 1 1 d .
H5 H -0.1000 0.1711 1.0220 0.047 Uiso 1 1 d R
C103 C 0.3647(5) 0.4228(3) 0.5123(3) 0.0354(10) Uani 1 1 d .
H103 H 0.3330 0.4488 0.4703 0.042 Uiso 1 1 d R
C8 C 0.5413(4) -0.0127(2) 0.8236(2) 0.0233(8) Uani 1 1 d .
C6 C 0.0410(4) 0.1507(3) 0.9235(3) 0.0329(10) Uani 1 1 d .
H6 H -0.0038 0.1786 0.8881 0.039 Uiso 1 1 d R
C2 C 0.2297(4) 0.0721(2) 0.9501(2) 0.0247(8) Uani 1 1 d .
C102 C 0.2950(4) 0.4333(2) 0.5910(2) 0.0246(8) Uani 1 1 d .
C115 C 0.1552(6) 0.7036(3) 0.5898(3) 0.0563(15) Uani 1 1 d .
H115A H 0.1867 0.6598 0.5536 0.068 Uiso 1 1 d R
H115B H 0.2251 0.7379 0.5907 0.068 Uiso 1 1 d R
H115C H 0.0840 0.7337 0.5719 0.068 Uiso 1 1 d R
C121 C 0.3281(6) 0.6133(3) 0.9393(3) 0.0422(12) Uani 1 1 d .
H121 H 0.4180 0.6173 0.9226 0.051 Uiso 1 1 d R
C27 C 0.2057(5) 0.2277(3) 0.5647(3) 0.0398(11) Uani 1 1 d .
H27 H 0.2534 0.2678 0.5797 0.048 Uiso 1 1 d R
C19 C 0.4319(7) -0.2166(3) 0.7962(4) 0.072(2) Uani 1 1 d .
H19A H 0.4367 -0.1964 0.7425 0.087 Uiso 1 1 d R
H19B H 0.3506 -0.2414 0.8131 0.087 Uiso 1 1 d R
H19C H 0.5041 -0.2555 0.7974 0.087 Uiso 1 1 d R

loop_
_atom_site_aniso_label
_atom_site_aniso_U_11
_atom_site_aniso_U_22
_atom_site_aniso_U_33
_atom_site_aniso_U_23
_atom_site_aniso_U_13
_atom_site_aniso_U_12
Sb1 0.02106(13) 0.02749(15) 0.02200(13) 0.00094(11) -0.00097(11) 0.00122(11)
Sb2 0.02313(13) 0.02455(14) 0.02052(13) -0.00280(10) -0.00164(11) 0.00212(11)
Se4 0.0311(2) 0.0285(2) 0.0254(2) -0.00253(17) -0.00393(18) 0.00748(18)
Se3 0.0342(2) 0.0292(2) 0.0310(2) -0.00446(18) -0.00604(19) -0.00425(19)
Se1 0.0303(2) 0.0409(3) 0.0308(2) -0.00384(19) -0.00103(19) -0.0115(2)
Se2 0.0373(3) 0.0457(3) 0.0285(2) 0.0010(2) -0.0045(2) 0.0167(2)
C113 0.030(2) 0.027(2) 0.0217(19) 0.0009(16) -0.0074(17) -0.0011(17)
C106 0.025(2) 0.036(2) 0.029(2) -0.0029(18) -0.0026(18) 0.0012(18)
N1 0.0204(16) 0.0229(17) 0.0320(19) 0.0031(14) -0.0057(15) -0.0013(13)
C127 0.041(3) 0.032(2) 0.033(2) -0.0050(19) -0.008(2) -0.001(2)
C104 0.042(3) 0.046(3) 0.022(2) -0.007(2) 0.005(2) -0.002(2)
C4 0.041(3) 0.050(3) 0.024(2) 0.001(2) 0.004(2) -0.004(2)
C25 0.051(3) 0.046(3) 0.035(3) -0.006(2) -0.008(2) -0.013(2)
C126 0.026(2) 0.026(2) 0.0206(19) -0.0020(16) -0.0077(16) 0.0060(17)
C10 0.026(2) 0.038(3) 0.027(2) -0.0004(19) -0.0002(18) 0.0029(18)
C105 0.026(2) 0.045(3) 0.033(2) -0.011(2) 0.0026(19) 0.002(2)
N2 0.0245(17) 0.0228(17) 0.0255(17) -0.0014(14) -0.0060(14) 0.0017(14)
C130 0.079(4) 0.035(3) 0.039(3) -0.006(2) -0.025(3) -0.003(3)
C3 0.043(3) 0.034(2) 0.024(2) 0.0024(18) -0.008(2) -0.001(2)
C122 0.110(5) 0.025(3) 0.037(3) -0.008(2) -0.026(3) -0.013(3)
C110 0.034(2) 0.025(2) 0.034(2) 0.0004(18) -0.0047(19) 0.0046(18)
C117 0.035(2) 0.031(2) 0.041(3) 0.004(2) -0.018(2) -0.0089(19)
C108 0.028(2) 0.026(2) 0.0194(19) -0.0001(16) -0.0074(17) 0.0041(17)
C118 0.057(3) 0.035(3) 0.056(3) -0.008(2) -0.019(3) 0.001(2)
C125 0.042(3) 0.045(3) 0.042(3) -0.013(2) -0.009(2) 0.017(2)
C12 0.045(3) 0.026(2) 0.050(3) -0.005(2) -0.021(2) 0.012(2)
C16 0.043(3) 0.037(3) 0.044(3) 0.008(2) -0.009(2) 0.008(2)
C17 0.031(2) 0.021(2) 0.096(4) 0.003(3) -0.022(3) -0.0014(19)
C120 0.046(3) 0.024(2) 0.026(2) -0.0030(17) -0.008(2) 0.0052(19)
C28 0.068(4) 0.056(3) 0.030(3) 0.006(2) -0.002(3) 0.000(3)
C29 0.097(5) 0.050(3) 0.040(3) -0.011(3) -0.035(3) 0.013(3)
C114 0.024(2) 0.022(2) 0.047(3) -0.0018(19) -0.0007(19) 0.0032(17)
C11 0.032(2) 0.042(3) 0.032(2) -0.004(2) -0.0055(19) 0.016(2)
C109 0.029(2) 0.027(2) 0.024(2) 0.0010(16) -0.0056(17) 0.0006(17)
C101 0.024(2) 0.025(2) 0.024(2) -0.0046(16) -0.0043(17) 0.0001(16)
C124 0.054(3) 0.052(3) 0.046(3) -0.006(3) -0.001(3) 0.020(3)
C15 0.067(4) 0.046(3) 0.047(3) -0.001(2) -0.021(3) -0.020(3)
C129 0.063(3) 0.050(3) 0.027(2) -0.006(2) -0.013(2) 0.009(3)
C1 0.0205(19) 0.024(2) 0.025(2) 0.0001(16) -0.0032(16) -0.0035(16)
C131 0.054(3) 0.030(2) 0.035(2) 0.0012(19) -0.017(2) -0.008(2)
C18 0.055(3) 0.043(3) 0.070(4) -0.006(3) 0.012(3) -0.018(3)
C128 0.050(3) 0.048(3) 0.030(2) 0.003(2) -0.003(2) -0.003(2)
C31 0.052(3) 0.059(3) 0.057(3) 0.015(3) -0.031(3) -0.022(3)
C26 0.027(2) 0.031(2) 0.028(2) 0.0041(17) -0.0107(18) 0.0023(18)
C119 0.065(4) 0.038(3) 0.049(3) 0.006(2) -0.011(3) -0.021(3)
C9 0.0234(19) 0.026(2) 0.0221(19) -0.0018(16) -0.0058(16) 0.0014(16)
C123 0.092(5) 0.036(3) 0.041(3) -0.012(2) -0.004(3) 0.017(3)
C23 0.081(4) 0.046(3) 0.040(3) -0.015(2) 0.010(3) 0.001(3)
C111 0.031(2) 0.038(3) 0.032(2) -0.0008(19) -0.0105(19) 0.0132(19)
C20 0.043(3) 0.026(2) 0.030(2) -0.0009(18) -0.007(2) -0.0039(19)
C14 0.0215(19) 0.026(2) 0.033(2) -0.0025(17) -0.0011(17) -0.0031(17)
C112 0.027(2) 0.044(3) 0.029(2) -0.0022(19) -0.0078(18) -0.0032(19)
C7 0.030(2) 0.024(2) 0.030(2) 0.0012(17) -0.0124(19) 0.0017(17)
C22 0.045(3) 0.056(4) 0.062(4) -0.012(3) 0.005(3) 0.004(3)
C107 0.032(2) 0.025(2) 0.025(2) 0.0018(16) -0.0060(18) -0.0008(17)
C21 0.037(3) 0.048(3) 0.039(3) -0.007(2) -0.003(2) 0.000(2)
C13 0.029(2) 0.026(2) 0.049(3) -0.003(2) -0.017(2) 0.0021(18)
C116 0.044(3) 0.055(3) 0.053(3) -0.015(3) -0.002(3) -0.009(3)
C24 0.088(5) 0.051(3) 0.036(3) -0.010(2) -0.013(3) -0.013(3)
C30 0.105(5) 0.050(4) 0.064(4) 0.006(3) -0.059(4) -0.025(4)
C5 0.026(2) 0.054(3) 0.034(2) -0.004(2) 0.0020(19) 0.001(2)
C103 0.042(3) 0.038(3) 0.023(2) 0.0001(18) -0.002(2) 0.002(2)
C8 0.0224(19) 0.026(2) 0.024(2) -0.0008(16) -0.0098(16) 0.0025(16)
C6 0.024(2) 0.043(3) 0.031(2) -0.001(2) -0.0059(18) 0.0005(19)
C2 0.026(2) 0.023(2) 0.026(2) -0.0012(16) -0.0060(17) -0.0036(16)
C102 0.030(2) 0.021(2) 0.0228(19) -0.0048(16) -0.0031(17) -0.0026(16)
C115 0.055(3) 0.058(4) 0.051(3) -0.005(3) 0.010(3) -0.021(3)
C121 0.067(3) 0.028(2) 0.035(3) -0.002(2) -0.014(2) -0.014(2)
C27 0.053(3) 0.033(3) 0.036(3) 0.001(2) -0.012(2) -0.013(2)
C19 0.095(5) 0.039(3) 0.101(5) 0.010(3) -0.055(4) -0.030(3)

loop_
_atom_type_symbol
_atom_type_description
_atom_type_scat_dispersion_real
_atom_type_scat_dispersion_imag
_atom_type_scat_source
C C 0.0033 0.0016 'International Tables Vol C Tables 4.2.6.8 and 6.1.1.4'
H H 0.0000 0.0000 'International Tables Vol C Tables 4.2.6.8 and 6.1.1.4'
N N 0.0061 0.0033 'International Tables Vol C Tables 4.2.6.8 and 6.1.1.4'
Se Se -0.0929 2.2259 'International Tables Vol C Tables 4.2.6.8 and 6.1.1.4'
Sb Sb -0.5866 1.5461 'International Tables Vol C Tables 4.2.6.8 and 6.1.1.4'

loop_
_exptl_crystal_face_index_h
_exptl_crystal_face_index_k
_exptl_crystal_face_index_l
_exptl_crystal_face_perp_dist
0 -1 0 0.010
0 1 0 0.089
1 0 0 0.104
-1 0 0 0.158
0 0 -1 0.032
0 0 1 0.058
-1 0 -1 0.139

loop_
_geom_angle_atom_site_label_1
_geom_angle_atom_site_label_2
_geom_angle_atom_site_label_3
_geom_angle
C1 Sb1 Se1 87.66(10)
C1 Sb1 Se2 93.67(10)
Se1 Sb1 Se2 98.708(19)
C101 Sb2 Se3 87.68(11)
C101 Sb2 Se4 92.62(11)
Se3 Sb2 Se4 99.676(18)
C126 Se4 Sb2 95.27(11)
C120 Se3 Sb2 99.74(14)
C20 Se1 Sb1 99.94(13)
C26 Se2 Sb1 93.33(12)
C112 C113 C108 117.4(4)
C112 C113 C117 121.7(4)
C108 C113 C117 120.9(4)
C105 C106 C101 121.5(4)
C105 C106 H106 119.1
C101 C106 H106 119.4
C7 N1 C8 121.5(3)
C128 C127 C126 119.9(4)
C128 C127 H127 120.0
C126 C127 H127 120.1
C103 C104 C105 119.5(4)
C103 C104 H104 120.3
C105 C104 H104 120.2
C3 C4 C5 118.6(4)
C3 C4 H4 120.5
C5 C4 H4 120.9
C24 C25 C20 119.9(5)
C24 C25 H25 120.1
C20 C25 H25 120.1
C131 C126 C127 119.7(4)
C131 C126 Se4 120.3(3)
C127 C126 Se4 120.0(3)
C11 C10 C9 120.6(4)
C11 C10 H10 119.7
C9 C10 H10 119.7
C104 C105 C106 120.4(4)
C104 C105 H105 120.0
C106 C105 H105 119.6
C107 N2 C108 117.3(3)
C129 C130 C131 121.6(5)
C129 C130 H130 119.1
C131 C130 H130 119.3
C2 C3 C4 120.8(4)
C2 C3 H3 119.3
C4 C3 H3 119.9
C123 C122 C121 120.6(5)
C123 C122 H122 119.6
C121 C122 H122 119.8
C111 C110 C109 121.6(4)
C111 C110 H110 119.1
C109 C110 H110 119.3
C113 C117 C119 112.4(4)
C113 C117 C118 110.7(4)
C119 C117 C118 110.7(4)
C113 C117 H117 107.6
C119 C117 H117 107.5
C118 C117 H117 107.7
C113 C108 C109 122.0(4)
C113 C108 N2 118.3(3)
C109 C108 N2 119.6(4)
C117 C118 H118A 109.6
C117 C118 H118B 109.6
H118A C118 H118B 109.5
C117 C118 H118C 109.2
H118A C118 H118C 109.5
H118B C118 H118C 109.5
C120 C125 C124 119.9(5)
C120 C125 H125 119.9
C124 C125 H125 120.2
C11 C12 C13 122.0(4)
C11 C12 H12 119.0
C13 C12 H12 119.0
C14 C16 H16A 109.7
C14 C16 H16B 109.3
H16A C16 H16B 109.5
C14 C16 H16C 109.4
H16A C16 H16C 109.5
H16B C16 H16C 109.5
C18 C17 C13 111.3(4)
C18 C17 C19 110.1(4)
C13 C17 C19 112.1(5)
C18 C17 H17 107.5
C13 C17 H17 107.8
C19 C17 H17 107.8
C125 C120 C121 120.0(4)
C125 C120 Se3 122.7(4)
C121 C120 Se3 117.3(4)
C29 C28 C27 120.2(5)
C29 C28 H28 120.1
C27 C28 H28 119.7
C28 C29 C30 119.4(5)
C28 C29 H29 120.2
C30 C29 H29 120.4
C115 C114 C109 111.0(4)
C115 C114 C116 110.3(4)
C109 C114 C116 112.6(4)
C115 C114 H114 107.7
C109 C114 H114 107.6
C116 C114 H114 107.6
C12 C11 C10 120.0(4)
C12 C11 H11 119.9
C10 C11 H11 120.1
C110 C109 C108 117.5(4)
C110 C109 C114 120.6(4)
C108 C109 C114 121.9(4)
C106 C101 C102 117.5(4)
C106 C101 Sb2 122.5(3)
C102 C101 Sb2 120.0(3)
C123 C124 C125 120.6(6)
C123 C124 H124 120.0
C125 C124 H124 119.4
C14 C15 H15A 109.3
C14 C15 H15B 109.6
H15A C15 H15B 109.5
C14 C15 H15C 109.5
H15A C15 H15C 109.5
H15B C15 H15C 109.5
C130 C129 C128 119.3(5)
C130 C129 H129 120.6
C128 C129 H129 120.1
C6 C1 C2 118.0(4)
C6 C1 Sb1 122.6(3)
C2 C1 Sb1 119.4(3)
C126 C131 C130 119.1(5)
C126 C131 H131 120.5
C130 C131 H131 120.3
C17 C18 H18A 109.2
C17 C18 H18B 109.4
H18A C18 H18B 109.5
C17 C18 H18C 109.8
H18A C18 H18C 109.5
H18B C18 H18C 109.5
C129 C128 C127 120.4(5)
C129 C128 H128 119.7
C127 C128 H128 119.9
C30 C31 C26 120.3(5)
C30 C31 H31 120.3
C26 C31 H31 119.4
C27 C26 C31 118.5(4)
C27 C26 Se2 121.2(3)
C31 C26 Se2 120.3(4)
C117 C119 H119A 109.2
C117 C119 H119B 109.7
H119A C119 H119B 109.5
C117 C119 H119C 109.5
H119A C119 H119C 109.5
H119B C119 H119C 109.5
C8 C9 C10 118.6(4)
C8 C9 C14 121.9(3)
C10 C9 C14 119.5(4)
C124 C123 C122 119.6(5)
C124 C123 H123 119.8
C122 C123 H123 120.6
C24 C23 C22 119.5(5)
C24 C23 H23 120.4
C22 C23 H23 120.0
C110 C111 C112 119.6(4)
C110 C111 H111 120.2
C112 C111 H111 120.2
C21 C20 C25 119.2(4)
C21 C20 Se1 122.4(3)
C25 C20 Se1 118.4(4)
C16 C14 C9 111.4(4)
C16 C14 C15 110.7(4)
C9 C14 C15 110.9(4)
C16 C14 H14 108.1
C9 C14 H14 107.8
C15 C14 H14 107.8
C111 C112 C113 121.7(4)
C111 C112 H112 119.1
C113 C112 H112 119.2
N1 C7 C2 121.5(4)
N1 C7 H7 119.2
C2 C7 H7 119.3
C23 C22 C21 120.6(5)
C23 C22 H22 119.7
C21 C22 H22 119.7
N2 C107 C102 122.0(4)
N2 C107 H107 118.7
C102 C107 H107 119.3
C20 C21 C22 120.1(5)
C20 C21 H21 119.9
C22 C21 H21 120.0
C12 C13 C8 116.9(4)
C12 C13 C17 120.6(4)
C8 C13 C17 122.4(4)
C114 C116 H116A 109.6
C114 C116 H116B 109.7
H116A C116 H116B 109.5
C114 C116 H116C 109.2
H116A C116 H116C 109.5
H116B C116 H116C 109.5
C23 C24 C25 120.6(5)
C23 C24 H24 119.6
C25 C24 H24 119.7
C29 C30 C31 120.8(5)
C29 C30 H30 119.9
C31 C30 H30 119.2
C6 C5 C4 121.1(4)
C6 C5 H5 119.3
C4 C5 H5 119.7
C104 C103 C102 120.7(4)
C104 C103 H103 119.7
C102 C103 H103 119.5
C9 C8 C13 121.9(4)
C9 C8 N1 118.5(3)
C13 C8 N1 119.5(4)
C5 C6 C1 120.7(4)
C5 C6 H6 119.6
C1 C6 H6 119.7
C3 C2 C1 120.8(4)
C3 C2 C7 118.7(4)
C1 C2 C7 120.5(4)
C103 C102 C101 120.5(4)
C103 C102 C107 118.5(4)
C101 C102 C107 121.1(4)
C114 C115 H115A 109.2
C114 C115 H115B 109.6
H115A C115 H115B 109.5
C114 C115 H115C 109.6
H115A C115 H115C 109.5
H115B C115 H115C 109.5
C120 C121 C122 119.3(5)
C120 C121 H121 120.2
C122 C121 H121 120.5
C26 C27 C28 120.8(5)
C26 C27 H27 119.5
C28 C27 H27 119.7
C17 C19 H19A 109.4
C17 C19 H19B 109.5
H19A C19 H19B 109.5
C17 C19 H19C 109.5
H19A C19 H19C 109.5
H19B C19 H19C 109.5

loop_
_geom_bond_atom_site_label_1
_geom_bond_atom_site_label_2
_geom_bond_distance
Sb1 C1 2.165(4)
Sb1 Se1 2.5780(6)
Sb1 Se2 2.6537(5)
Sb2 C101 2.161(4)
Sb2 Se3 2.5869(5)
Sb2 Se4 2.6521(5)
Se4 C126 1.930(4)
Se3 C120 1.932(4)
Se1 C20 1.921(4)
Se2 C26 1.918(4)
C113 C112 1.389(6)
C113 C108 1.401(6)
C113 C117 1.513(6)
C106 C105 1.388(6)
C106 C101 1.393(5)
C106 H106 0.9299
N1 C7 1.261(5)
N1 C8 1.438(5)
C127 C128 1.385(6)
C127 C126 1.385(6)
C127 H127 0.9301
C104 C103 1.378(6)
C104 C105 1.379(6)
C104 H104 0.9301
C4 C3 1.385(6)
C4 C5 1.385(7)
C4 H4 0.9300
C25 C24 1.386(7)
C25 C20 1.387(6)
C25 H25 0.9300
C126 C131 1.380(6)
C10 C11 1.380(6)
C10 C9 1.397(5)
C10 H10 0.9299
C105 H105 0.9300
N2 C107 1.260(5)
N2 C108 1.441(5)
C130 C129 1.364(7)
C130 C131 1.382(7)
C130 H130 0.9301
C3 C2 1.383(6)
C3 H3 0.9300
C122 C123 1.376(8)
C122 C121 1.391(7)
C122 H122 0.9299
C110 C111 1.378(6)
C110 C109 1.389(6)
C110 H110 0.9301
C117 C119 1.523(7)
C117 C118 1.531(6)
C117 H117 0.9800
C108 C109 1.402(6)
C118 H118A 0.9600
C118 H118B 0.9601
C118 H118C 0.9600
C125 C120 1.375(7)
C125 C124 1.388(7)
C125 H125 0.9300
C12 C11 1.374(7)
C12 C13 1.389(6)
C12 H12 0.9300
C16 C14 1.513(6)
C16 H16A 0.9600
C16 H16B 0.9599
C16 H16C 0.9600
C17 C18 1.511(8)
C17 C13 1.518(6)
C17 C19 1.521(7)
C17 H17 0.9800
C120 C121 1.389(6)
C28 C29 1.360(8)
C28 C27 1.393(7)
C28 H28 0.9299
C29 C30 1.363(9)
C29 H29 0.9300
C114 C115 1.514(7)
C114 C109 1.515(6)
C114 C116 1.528(6)
C114 H114 0.9800
C11 H11 0.9300
C101 C102 1.410(6)
C124 C123 1.371(8)
C124 H124 0.9301
C15 C14 1.521(6)
C15 H15A 0.9601
C15 H15B 0.9600
C15 H15C 0.9600
C129 C128 1.370(7)
C129 H129 0.9301
C1 C6 1.392(5)
C1 C2 1.400(5)
C131 H131 0.9299
C18 H18A 0.9601
C18 H18B 0.9601
C18 H18C 0.9600
C128 H128 0.9300
C31 C30 1.380(8)
C31 C26 1.381(7)
C31 H31 0.9300
C26 C27 1.365(6)
C119 H119A 0.9601
C119 H119B 0.9600
C119 H119C 0.9601
C9 C8 1.384(6)
C9 C14 1.520(5)
C123 H123 0.9300
C23 C24 1.362(8)
C23 C22 1.375(8)
C23 H23 0.9301
C111 C112 1.378(6)
C111 H111 0.9301
C20 C21 1.378(6)
C14 H14 0.9800
C112 H112 0.9299
C7 C2 1.465(5)
C7 H7 0.9300
C22 C21 1.379(7)
C22 H22 0.9299
C107 C102 1.465(6)
C107 H107 0.9300
C21 H21 0.9301
C13 C8 1.415(6)
C116 H116A 0.9601
C116 H116B 0.9601
C116 H116C 0.9599
C24 H24 0.9300
C30 H30 0.9301
C5 C6 1.385(6)
C5 H5 0.9300
C103 C102 1.395(6)
C103 H103 0.9300
C6 H6 0.9299
C115 H115A 0.9601
C115 H115B 0.9601
C115 H115C 0.9600
C121 H121 0.9299
C27 H27 0.9300
C19 H19A 0.9600
C19 H19B 0.9600
C19 H19C 0.9599
